data_4076547
loop_
_publ_author_name
'Voss, Tanja'
'Mahdi, Tayseer'
'Otten, Edwin'
'Fr\"ohlich, Roland'
'Kehr, Gerald'
'Stephan, Douglas W.'
'Erker, Gerhard'

_publ_section_title
;
 Frustrated Lewis Pair Behavior of Intermolecular Amine/B(C6F5)3Pairs
;
_journal_issue 6
_journal_name_full Organometallics
_journal_page_first 2367
_journal_paper_doi 10.1021/om300017u
_journal_volume 31
_journal_year 2012
_chemical_formula_sum 'C28 H15 B Cl2 F15 N'
_chemical_formula_weight 732.12
_chemical_name_systematic
; 
 ? 
;
_space_group_IT_number 2
_symmetry_cell_setting triclinic
_symmetry_space_group_name_Hall '-P 1'
_symmetry_space_group_name_H-M 'P -1'
_atom_sites_solution_hydrogens geom
_atom_sites_solution_primary direct
_atom_sites_solution_secondary difmap
_audit_creation_method SHELXL-97
_cell_angle_alpha 71.935(2)
_cell_angle_beta 80.851(2)
_cell_angle_gamma 81.259(2)
_cell_formula_units_Z 2
_cell_length_a 9.9870(5)
_cell_length_b 10.6730(5)
_cell_length_c 14.3150(7)
_cell_measurement_reflns_used 4313
_cell_measurement_temperature 223(2)
_cell_measurement_theta_max 68.25
_cell_measurement_theta_min 0.88
_cell_volume 1423.59(12)
_computing_cell_refinement 'Collect (Nonius B.V., 1998)'
_computing_data_collection 'Collect (Nonius B.V., 1998)'
_computing_data_reduction 'Denzo-SMN (Otwinowski & Minor, 1997)'
_computing_molecular_graphics 'XP (BrukerAXS, 2000)'
_computing_publication_material 'SHELXL-97 (Sheldrick, 1997)'
_computing_structure_refinement 'SHELXL-97 (Sheldrick, 1997)'
_computing_structure_solution 'SHELXS-97 (Sheldrick, 1990)'
_diffrn_ambient_temperature 223(2)
_diffrn_measured_fraction_theta_full 0.954
_diffrn_measured_fraction_theta_max 0.954
_diffrn_measurement_device_type 'Nonius KappaCCD APEXII'
_diffrn_measurement_method '\W and \f scans'
_diffrn_radiation_monochromator graphite
_diffrn_radiation_source 'fine-focus sealed tube'
_diffrn_radiation_type CuK\a
_diffrn_radiation_wavelength 1.54178
_diffrn_reflns_av_R_equivalents 0.040
_diffrn_reflns_av_sigmaI/netI 0.0264
_diffrn_reflns_limit_h_max 11
_diffrn_reflns_limit_h_min -11
_diffrn_reflns_limit_k_max 10
_diffrn_reflns_limit_k_min -12
_diffrn_reflns_limit_l_max 16
_diffrn_reflns_limit_l_min -16
_diffrn_reflns_number 16585
_diffrn_reflns_theta_full 67.35
_diffrn_reflns_theta_max 67.35
_diffrn_reflns_theta_min 4.38
_exptl_absorpt_coefficient_mu 3.188
_exptl_absorpt_correction_T_max 0.7009
_exptl_absorpt_correction_T_min 0.5681
_exptl_absorpt_correction_type multi-scan
_exptl_absorpt_process_details 'denzo (Otwinowski, Borek, Majewski & Minor, 2003)'
_exptl_crystal_colour colorless
_exptl_crystal_density_diffrn 1.708
_exptl_crystal_density_method 'not measured'
_exptl_crystal_description block
_exptl_crystal_F_000 728
_exptl_crystal_size_max 0.20
_exptl_crystal_size_mid 0.18
_exptl_crystal_size_min 0.12
_refine_diff_density_max 0.872
_refine_diff_density_min -0.712
_refine_diff_density_rms 0.049
_refine_ls_extinction_method none
_refine_ls_goodness_of_fit_ref 1.035
_refine_ls_hydrogen_treatment constr
_refine_ls_matrix_type full
_refine_ls_number_parameters 426
_refine_ls_number_reflns 4868
_refine_ls_number_restraints 0
_refine_ls_restrained_S_all 1.035
_refine_ls_R_factor_all 0.0509
_refine_ls_R_factor_gt 0.0468
_refine_ls_shift/su_max 0.000
_refine_ls_shift/su_mean 0.000
_refine_ls_structure_factor_coef Fsqd
_refine_ls_weighting_details 'calc w=1/[\s^2^(Fo^2^)+(0.0593P)^2^+1.1850P] where P=(Fo^2^+2Fc^2^)/3'
_refine_ls_weighting_scheme calc
_refine_ls_wR_factor_gt 0.1219
_refine_ls_wR_factor_ref 0.1257
_reflns_number_gt 4417
_reflns_number_total 4868
_reflns_threshold_expression >2sigma(I)
_cod_data_source_file om300017u_si_003.cif
_cod_data_source_block erk5442
_cod_original_sg_symbol_H-M P-1
_cod_database_code 4076547

loop_
_symmetry_equiv_pos_as_xyz
'x, y, z'
'-x, -y, -z'

loop_
_atom_site_label
_atom_site_type_symbol
_atom_site_fract_x
_atom_site_fract_y
_atom_site_fract_z
_atom_site_U_iso_or_equiv
_atom_site_adp_type
_atom_site_occupancy
_atom_site_symmetry_multiplicity
_atom_site_calc_flag
_atom_site_refinement_flags
N1 N 0.15843(18) 0.42733(18) 0.26875(13) 0.0326(4) Uani 1 1 d .
C1 C 0.1727(2) 0.4284(2) 0.15968(16) 0.0370(5) Uani 1 1 d .
H1A H 0.2533 0.3678 0.1480 0.044 Uiso 1 1 calc R
H1B H 0.0932 0.3918 0.1503 0.044 Uiso 1 1 calc R
C2 C 0.2952(2) 0.4538(2) 0.28651(18) 0.0391(5) Uani 1 1 d .
H2A H 0.3268 0.5288 0.2335 0.059 Uiso 1 1 calc R
H2B H 0.3605 0.3761 0.2883 0.059 Uiso 1 1 calc R
H2C H 0.2861 0.4733 0.3492 0.059 Uiso 1 1 calc R
C3 C 0.0605(2) 0.5455(2) 0.27942(18) 0.0391(5) Uani 1 1 d .
H3A H 0.0380 0.5399 0.3490 0.059 Uiso 1 1 calc R
H3B H -0.0221 0.5467 0.2514 0.059 Uiso 1 1 calc R
H3C H 0.1024 0.6262 0.2448 0.059 Uiso 1 1 calc R
C11 C 0.1852(3) 0.5615(2) 0.08012(17) 0.0396(5) Uani 1 1 d .
C12 C 0.0695(3) 0.6384(3) 0.0414(2) 0.0551(7) Uani 1 1 d .
H12 H -0.0172 0.6114 0.0685 0.066 Uiso 1 1 calc R
C13 C 0.0804(4) 0.7543(3) -0.0367(2) 0.0707(9) Uani 1 1 d .
H13 H 0.0012 0.8056 -0.0608 0.085 Uiso 1 1 calc R
C14 C 0.2065(5) 0.7943(3) -0.0788(2) 0.0732(10) Uani 1 1 d .
H14 H 0.2136 0.8721 -0.1321 0.088 Uiso 1 1 calc R
C15 C 0.3231(4) 0.7191(3) -0.0422(2) 0.0663(9) Uani 1 1 d .
H15 H 0.4094 0.7462 -0.0704 0.080 Uiso 1 1 calc R
C16 C 0.3123(3) 0.6025(3) 0.03713(19) 0.0482(6) Uani 1 1 d .
H16 H 0.3918 0.5518 0.0614 0.058 Uiso 1 1 calc R
B1 B 0.1051(3) 0.2730(2) 0.35209(18) 0.0325(5) Uani 1 1 d .
C21 C 0.1321(2) 0.1614(2) 0.29086(16) 0.0336(5) Uani 1 1 d .
F22 F 0.36877(13) 0.18895(14) 0.24956(11) 0.0450(3) Uani 1 1 d .
C22 C 0.2612(2) 0.1284(2) 0.24476(17) 0.0358(5) Uani 1 1 d .
F23 F 0.41830(16) 0.01359(16) 0.15173(12) 0.0581(4) Uani 1 1 d .
C23 C 0.2909(3) 0.0346(2) 0.19628(18) 0.0427(6) Uani 1 1 d .
F24 F 0.2195(2) -0.13607(16) 0.15028(13) 0.0670(5) Uani 1 1 d .
C24 C 0.1914(3) -0.0406(2) 0.19451(18) 0.0466(6) Uani 1 1 d .
F25 F -0.03579(18) -0.08962(15) 0.24133(12) 0.0589(4) Uani 1 1 d .
C25 C 0.0633(3) -0.0168(2) 0.24067(18) 0.0429(6) Uani 1 1 d .
F26 F -0.09193(14) 0.08998(15) 0.33282(12) 0.0504(4) Uani 1 1 d .
C26 C 0.0365(2) 0.0809(2) 0.28719(16) 0.0370(5) Uani 1 1 d .
C31 C -0.0593(2) 0.3018(2) 0.38880(17) 0.0341(5) Uani 1 1 d .
F32 F -0.11608(14) 0.36808(16) 0.22320(10) 0.0518(4) Uani 1 1 d .
C32 C -0.1567(2) 0.3474(2) 0.32146(18) 0.0406(5) Uani 1 1 d .
F33 F -0.37978(16) 0.4140(2) 0.27547(15) 0.0779(6) Uani 1 1 d .
C33 C -0.2948(2) 0.3708(3) 0.3459(2) 0.0481(6) Uani 1 1 d .
F34 F -0.48064(15) 0.3724(2) 0.46959(15) 0.0742(5) Uani 1 1 d .
C34 C -0.3463(2) 0.3491(3) 0.4441(2) 0.0499(6) Uani 1 1 d .
F35 F -0.30603(17) 0.27782(18) 0.61158(12) 0.0643(5) Uani 1 1 d .
C35 C -0.2582(3) 0.3022(2) 0.51465(19) 0.0445(6) Uani 1 1 d .
F36 F -0.04595(15) 0.22761(16) 0.56452(10) 0.0533(4) Uani 1 1 d .
C36 C -0.1195(2) 0.2785(2) 0.48706(17) 0.0382(5) Uani 1 1 d .
C41 C 0.1969(2) 0.2226(2) 0.44729(16) 0.0328(5) Uani 1 1 d .
F42 F 0.13127(15) 0.42304(13) 0.48969(10) 0.0440(3) Uani 1 1 d .
C42 C 0.2027(2) 0.3004(2) 0.50826(17) 0.0359(5) Uani 1 1 d .
F43 F 0.27027(18) 0.34520(16) 0.64401(11) 0.0580(4) Uani 1 1 d .
C43 C 0.2718(2) 0.2621(2) 0.59076(17) 0.0405(5) Uani 1 1 d .
F44 F 0.41214(18) 0.09807(18) 0.69754(12) 0.0641(5) Uani 1 1 d .
C44 C 0.3424(2) 0.1370(3) 0.61853(17) 0.0422(5) Uani 1 1 d .
F45 F 0.40323(16) -0.07047(14) 0.59126(11) 0.0521(4) Uani 1 1 d .
C45 C 0.3386(2) 0.0539(2) 0.56432(17) 0.0382(5) Uani 1 1 d .
F46 F 0.26836(16) 0.00101(13) 0.43845(11) 0.0483(4) Uani 1 1 d .
C46 C 0.2674(2) 0.0957(2) 0.48179(17) 0.0351(5) Uani 1 1 d .
C51 C 0.6155(4) 0.7821(4) 0.1039(3) 0.0790(10) Uani 1 1 d .
H51A H 0.5306 0.8270 0.0773 0.095 Uiso 1 1 calc R
H51B H 0.5956 0.7498 0.1761 0.095 Uiso 1 1 calc R
Cl1 Cl 0.67109(9) 0.64760(9) 0.05810(8) 0.0777(3) Uani 1 1 d .
Cl2 Cl 0.73339(15) 0.89430(13) 0.07409(10) 0.1176(5) Uani 1 1 d .

loop_
_atom_site_aniso_label
_atom_site_aniso_U_11
_atom_site_aniso_U_22
_atom_site_aniso_U_33
_atom_site_aniso_U_23
_atom_site_aniso_U_13
_atom_site_aniso_U_12
N1 0.0309(9) 0.0336(9) 0.0334(9) -0.0104(7) -0.0027(7) -0.0039(7)
C1 0.0400(12) 0.0376(12) 0.0338(11) -0.0107(9) -0.0017(9) -0.0074(9)
C2 0.0353(12) 0.0411(12) 0.0422(13) -0.0119(10) -0.0025(10) -0.0110(10)
C3 0.0436(13) 0.0320(11) 0.0402(12) -0.0110(9) -0.0029(10) -0.0008(9)
C11 0.0477(13) 0.0381(12) 0.0329(11) -0.0108(9) -0.0024(10) -0.0059(10)
C12 0.0609(17) 0.0591(16) 0.0405(14) -0.0102(12) -0.0096(12) 0.0027(13)
C13 0.098(3) 0.0600(18) 0.0442(16) -0.0034(14) -0.0212(17) 0.0111(18)
C14 0.134(3) 0.0435(16) 0.0397(15) 0.0002(12) -0.0182(19) -0.0192(18)
C15 0.095(2) 0.0632(19) 0.0437(15) -0.0096(14) 0.0032(16) -0.0428(18)
C16 0.0548(15) 0.0486(14) 0.0408(13) -0.0112(11) 0.0003(11) -0.0150(12)
B1 0.0318(12) 0.0325(12) 0.0324(12) -0.0087(10) -0.0017(10) -0.0051(10)
C21 0.0363(11) 0.0315(11) 0.0320(11) -0.0075(9) -0.0058(9) -0.0029(9)
F22 0.0338(7) 0.0479(8) 0.0560(8) -0.0210(7) -0.0028(6) -0.0028(6)
C22 0.0367(12) 0.0335(11) 0.0367(12) -0.0097(9) -0.0061(9) -0.0015(9)
F23 0.0518(9) 0.0633(10) 0.0602(10) -0.0313(8) -0.0007(7) 0.0123(7)
C23 0.0468(14) 0.0400(13) 0.0391(13) -0.0132(10) -0.0050(10) 0.0052(10)
F24 0.0953(13) 0.0509(9) 0.0658(10) -0.0360(8) -0.0094(9) -0.0019(8)
C24 0.0680(17) 0.0350(12) 0.0400(13) -0.0161(10) -0.0110(12) -0.0001(11)
F25 0.0743(11) 0.0503(9) 0.0623(10) -0.0192(7) -0.0152(8) -0.0245(8)
C25 0.0588(15) 0.0337(12) 0.0391(12) -0.0078(10) -0.0135(11) -0.0118(11)
F26 0.0419(8) 0.0520(8) 0.0617(9) -0.0223(7) 0.0045(7) -0.0174(6)
C26 0.0405(12) 0.0351(11) 0.0342(11) -0.0068(9) -0.0056(9) -0.0065(9)
C31 0.0316(11) 0.0314(11) 0.0382(12) -0.0095(9) -0.0016(9) -0.0043(8)
F32 0.0408(8) 0.0728(10) 0.0397(8) -0.0110(7) -0.0083(6) -0.0075(7)
C32 0.0343(12) 0.0427(13) 0.0424(13) -0.0093(10) -0.0025(10) -0.0059(10)
F33 0.0355(8) 0.1109(15) 0.0758(12) -0.0076(11) -0.0181(8) -0.0027(9)
C33 0.0304(12) 0.0511(15) 0.0587(16) -0.0085(12) -0.0086(11) -0.0047(10)
F34 0.0296(8) 0.0887(13) 0.0939(13) -0.0225(11) 0.0101(8) -0.0022(8)
C34 0.0281(12) 0.0480(14) 0.0694(18) -0.0153(13) 0.0046(12) -0.0063(10)
F35 0.0530(9) 0.0801(11) 0.0542(9) -0.0217(8) 0.0198(7) -0.0133(8)
C35 0.0402(13) 0.0425(13) 0.0478(14) -0.0146(11) 0.0115(11) -0.0099(10)
F36 0.0439(8) 0.0734(10) 0.0355(7) -0.0078(7) 0.0005(6) -0.0080(7)
C36 0.0353(12) 0.0366(12) 0.0407(12) -0.0088(10) -0.0009(10) -0.0068(9)
C41 0.0289(10) 0.0341(11) 0.0339(11) -0.0092(9) -0.0005(8) -0.0038(8)
F42 0.0527(8) 0.0367(7) 0.0439(7) -0.0169(6) -0.0072(6) 0.0039(6)
C42 0.0343(11) 0.0338(11) 0.0381(12) -0.0102(9) -0.0021(9) -0.0021(9)
F43 0.0772(11) 0.0580(9) 0.0496(9) -0.0286(7) -0.0187(8) -0.0011(8)
C43 0.0431(13) 0.0447(13) 0.0366(12) -0.0155(10) -0.0033(10) -0.0077(10)
F44 0.0713(11) 0.0736(11) 0.0510(9) -0.0194(8) -0.0311(8) 0.0084(9)
C44 0.0389(12) 0.0520(14) 0.0339(12) -0.0085(10) -0.0101(10) -0.0022(10)
F45 0.0544(9) 0.0442(8) 0.0514(8) -0.0087(6) -0.0149(7) 0.0115(7)
C45 0.0326(11) 0.0383(12) 0.0387(12) -0.0061(10) -0.0050(9) 0.0017(9)
F46 0.0674(9) 0.0327(7) 0.0479(8) -0.0145(6) -0.0194(7) 0.0043(6)
C46 0.0348(11) 0.0347(11) 0.0363(12) -0.0118(9) -0.0022(9) -0.0043(9)
C51 0.084(2) 0.081(2) 0.081(2) -0.046(2) 0.0096(19) -0.0084(19)
Cl1 0.0728(5) 0.0741(5) 0.0993(7) -0.0489(5) -0.0058(5) -0.0030(4)
Cl2 0.1466(11) 0.1142(9) 0.1169(9) -0.0730(8) 0.0419(8) -0.0676(8)

loop_
_atom_type_symbol
_atom_type_description
_atom_type_scat_dispersion_real
_atom_type_scat_dispersion_imag
_atom_type_scat_source
C C 0.0181 0.0091 'International Tables Vol C Tables 4.2.6.8 and 6.1.1.4'
H H 0.0000 0.0000 'International Tables Vol C Tables 4.2.6.8 and 6.1.1.4'
B B 0.0090 0.0039 'International Tables Vol C Tables 4.2.6.8 and 6.1.1.4'
N N 0.0311 0.0180 'International Tables Vol C Tables 4.2.6.8 and 6.1.1.4'
F F 0.0727 0.0534 'International Tables Vol C Tables 4.2.6.8 and 6.1.1.4'
Cl Cl 0.3639 0.7018 'International Tables Vol C Tables 4.2.6.8 and 6.1.1.4'

loop_
_geom_angle_atom_site_label_1
_geom_angle_atom_site_label_2
_geom_angle_atom_site_label_3
_geom_angle
C3 N1 C2 105.68(17)
C3 N1 C1 107.58(17)
C2 N1 C1 106.47(17)
C3 N1 B1 112.50(16)
C2 N1 B1 112.43(16)
C1 N1 B1 111.76(15)
C11 C1 N1 117.67(18)
C11 C1 H1A 107.9
N1 C1 H1A 107.9
C11 C1 H1B 107.9
N1 C1 H1B 107.9
H1A C1 H1B 107.2
N1 C2 H2A 109.5
N1 C2 H2B 109.5
H2A C2 H2B 109.5
N1 C2 H2C 109.5
H2A C2 H2C 109.5
H2B C2 H2C 109.5
N1 C3 H3A 109.5
N1 C3 H3B 109.5
H3A C3 H3B 109.5
N1 C3 H3C 109.5
H3A C3 H3C 109.5
H3B C3 H3C 109.5
C16 C11 C12 118.1(2)
C16 C11 C1 121.0(2)
C12 C11 C1 120.5(2)
C13 C12 C11 121.1(3)
C13 C12 H12 119.4
C11 C12 H12 119.4
C14 C13 C12 120.4(3)
C14 C13 H13 119.8
C12 C13 H13 119.8
C13 C14 C15 119.6(3)
C13 C14 H14 120.2
C15 C14 H14 120.2
C14 C15 C16 120.1(3)
C14 C15 H15 119.9
C16 C15 H15 119.9
C11 C16 C15 120.6(3)
C11 C16 H16 119.7
C15 C16 H16 119.7
C21 B1 C31 111.09(18)
C21 B1 C41 109.52(17)
C31 B1 C41 111.56(18)
C21 B1 N1 108.21(16)
C31 B1 N1 106.94(16)
C41 B1 N1 109.43(16)
C26 C21 C22 112.3(2)
C26 C21 B1 125.3(2)
C22 C21 B1 122.07(19)
F22 C22 C23 115.2(2)
F22 C22 C21 119.83(19)
C23 C22 C21 124.9(2)
F23 C23 C22 120.0(2)
F23 C23 C24 120.2(2)
C22 C23 C24 119.8(2)
F24 C24 C25 120.6(2)
F24 C24 C23 120.8(2)
C25 C24 C23 118.6(2)
F25 C25 C24 120.1(2)
F25 C25 C26 120.0(2)
C24 C25 C26 119.9(2)
F26 C26 C25 113.6(2)
F26 C26 C21 122.0(2)
C25 C26 C21 124.4(2)
C36 C31 C32 112.0(2)
C36 C31 B1 125.9(2)
C32 C31 B1 122.0(2)
F32 C32 C33 114.8(2)
F32 C32 C31 119.6(2)
C33 C32 C31 125.6(2)
F33 C33 C32 120.9(2)
F33 C33 C34 120.0(2)
C32 C33 C34 119.1(2)
F34 C34 C35 121.0(3)
F34 C34 C33 120.1(3)
C35 C34 C33 118.9(2)
F35 C35 C34 120.3(2)
F35 C35 C36 119.5(2)
C34 C35 C36 120.3(2)
F36 C36 C35 113.7(2)
F36 C36 C31 122.3(2)
C35 C36 C31 124.0(2)
C42 C41 C46 111.3(2)
C42 C41 B1 122.66(19)
C46 C41 B1 125.79(19)
F42 C42 C43 115.5(2)
F42 C42 C41 119.0(2)
C43 C42 C41 125.4(2)
F43 C43 C44 119.7(2)
F43 C43 C42 120.2(2)
C44 C43 C42 120.0(2)
F44 C44 C45 120.7(2)
F44 C44 C43 121.1(2)
C45 C44 C43 118.1(2)
F45 C45 C44 119.6(2)
F45 C45 C46 120.1(2)
C44 C45 C46 120.3(2)
F46 C46 C45 113.30(19)
F46 C46 C41 121.9(2)
C45 C46 C41 124.8(2)
Cl2 C51 Cl1 112.7(2)
Cl2 C51 H51A 109.0
Cl1 C51 H51A 109.0
Cl2 C51 H51B 109.0
Cl1 C51 H51B 109.0
H51A C51 H51B 107.8

loop_
_geom_bond_atom_site_label_1
_geom_bond_atom_site_label_2
_geom_bond_distance
N1 C3 1.507(3)
N1 C2 1.511(3)
N1 C1 1.542(3)
N1 B1 1.807(3)
C1 C11 1.529(3)
C1 H1A 0.9800
C1 H1B 0.9800
C2 H2A 0.9700
C2 H2B 0.9700
C2 H2C 0.9700
C3 H3A 0.9700
C3 H3B 0.9700
C3 H3C 0.9700
C11 C16 1.391(4)
C11 C12 1.396(4)
C12 C13 1.391(4)
C12 H12 0.9400
C13 C14 1.376(6)
C13 H13 0.9400
C14 C15 1.387(5)
C14 H14 0.9400
C15 C16 1.405(4)
C15 H15 0.9400
C16 H16 0.9400
B1 C21 1.654(3)
B1 C31 1.655(3)
B1 C41 1.667(3)
C21 C26 1.395(3)
C21 C22 1.399(3)
F22 C22 1.356(3)
C22 C23 1.360(3)
F23 C23 1.349(3)
C23 C24 1.377(4)
F24 C24 1.332(3)
C24 C25 1.369(4)
F25 C25 1.345(3)
C25 C26 1.375(3)
F26 C26 1.347(3)
C31 C36 1.401(3)
C31 C32 1.406(3)
F32 C32 1.358(3)
C32 C33 1.372(3)
F33 C33 1.347(3)
C33 C34 1.378(4)
F34 C34 1.339(3)
C34 C35 1.371(4)
F35 C35 1.351(3)
C35 C36 1.386(3)
F36 C36 1.352(3)
C41 C42 1.392(3)
C41 C46 1.407(3)
F42 C42 1.361(3)
C42 C43 1.382(3)
F43 C43 1.334(3)
C43 C44 1.382(4)
F44 C44 1.344(3)
C44 C45 1.355(4)
F45 C45 1.353(3)
C45 C46 1.394(3)
F46 C46 1.338(3)
C51 Cl2 1.719(4)
C51 Cl1 1.740(3)
C51 H51A 0.9800
C51 H51B 0.9800

loop_
_geom_torsion_atom_site_label_1
_geom_torsion_atom_site_label_2
_geom_torsion_atom_site_label_3
_geom_torsion_atom_site_label_4
_geom_torsion
C3 N1 C1 C11 42.5(3)
C2 N1 C1 C11 -70.5(2)
B1 N1 C1 C11 166.43(18)
N1 C1 C11 C16 93.6(3)
N1 C1 C11 C12 -93.3(3)
C16 C11 C12 C13 -1.3(4)
C1 C11 C12 C13 -174.6(3)
C11 C12 C13 C14 1.3(5)
C12 C13 C14 C15 -0.8(5)
C13 C14 C15 C16 0.3(5)
C12 C11 C16 C15 0.8(4)
C1 C11 C16 C15 174.1(2)
C14 C15 C16 C11 -0.4(4)
C3 N1 B1 C21 138.21(18)
C2 N1 B1 C21 -102.6(2)
C1 N1 B1 C21 17.1(2)
C3 N1 B1 C31 18.5(2)
C2 N1 B1 C31 137.64(18)
C1 N1 B1 C31 -102.70(19)
C3 N1 B1 C41 -102.5(2)
C2 N1 B1 C41 16.7(2)
C1 N1 B1 C41 136.32(18)
C31 B1 C21 C26 -12.5(3)
C41 B1 C21 C26 111.1(2)
N1 B1 C21 C26 -129.6(2)
C31 B1 C21 C22 174.36(19)
C41 B1 C21 C22 -62.0(3)
N1 B1 C21 C22 57.3(3)
C26 C21 C22 F22 -173.99(19)
B1 C21 C22 F22 -0.1(3)
C26 C21 C22 C23 3.7(3)
B1 C21 C22 C23 177.6(2)
F22 C22 C23 F23 -4.2(3)
C21 C22 C23 F23 177.9(2)
F22 C22 C23 C24 174.5(2)
C21 C22 C23 C24 -3.4(4)
F23 C23 C24 F24 0.9(4)
C22 C23 C24 F24 -177.8(2)
F23 C23 C24 C25 179.9(2)
C22 C23 C24 C25 1.2(4)
F24 C24 C25 F25 -0.3(4)
C23 C24 C25 F25 -179.2(2)
F24 C24 C25 C26 179.1(2)
C23 C24 C25 C26 0.2(4)
F25 C25 C26 F26 1.9(3)
C24 C25 C26 F26 -177.5(2)
F25 C25 C26 C21 179.9(2)
C24 C25 C26 C21 0.5(4)
C22 C21 C26 F26 175.54(19)
B1 C21 C26 F26 1.9(3)
C22 C21 C26 C25 -2.3(3)
B1 C21 C26 C25 -176.0(2)
C21 B1 C31 C36 117.9(2)
C41 B1 C31 C36 -4.6(3)
N1 B1 C31 C36 -124.2(2)
C21 B1 C31 C32 -58.5(3)
C41 B1 C31 C32 179.0(2)
N1 B1 C31 C32 59.3(3)
C36 C31 C32 F32 -176.5(2)
B1 C31 C32 F32 0.4(3)
C36 C31 C32 C33 1.6(4)
B1 C31 C32 C33 178.5(2)
F32 C32 C33 F33 -1.5(4)
C31 C32 C33 F33 -179.7(2)
F32 C32 C33 C34 178.3(2)
C31 C32 C33 C34 0.0(4)
F33 C33 C34 F34 -0.8(4)
C32 C33 C34 F34 179.4(2)
F33 C33 C34 C35 178.5(2)
C32 C33 C34 C35 -1.2(4)
F34 C34 C35 F35 0.4(4)
C33 C34 C35 F35 -178.9(2)
F34 C34 C35 C36 180.0(2)
C33 C34 C35 C36 0.6(4)
F35 C35 C36 F36 2.0(3)
C34 C35 C36 F36 -177.5(2)
F35 C35 C36 C31 -179.3(2)
C34 C35 C36 C31 1.2(4)
C32 C31 C36 F36 176.4(2)
B1 C31 C36 F36 -0.4(3)
C32 C31 C36 C35 -2.2(3)
B1 C31 C36 C35 -179.0(2)
C21 B1 C41 C42 175.27(19)
C31 B1 C41 C42 -61.3(3)
N1 B1 C41 C42 56.8(3)
C21 B1 C41 C46 -10.4(3)
C31 B1 C41 C46 113.0(2)
N1 B1 C41 C46 -128.9(2)
C46 C41 C42 F42 -175.25(19)
B1 C41 C42 F42 -0.2(3)
C46 C41 C42 C43 1.9(3)
B1 C41 C42 C43 176.9(2)
F42 C42 C43 F43 -2.7(3)
C41 C42 C43 F43 -179.9(2)
F42 C42 C43 C44 177.1(2)
C41 C42 C43 C44 -0.1(4)
F43 C43 C44 F44 -1.3(4)
C42 C43 C44 F44 178.9(2)
F43 C43 C44 C45 178.2(2)
C42 C43 C44 C45 -1.6(4)
F44 C44 C45 F45 1.4(4)
C43 C44 C45 F45 -178.0(2)
F44 C44 C45 C46 -179.2(2)
C43 C44 C45 C46 1.3(4)
F45 C45 C46 F46 1.9(3)
C44 C45 C46 F46 -177.4(2)
F45 C45 C46 C41 -180.0(2)
C44 C45 C46 C41 0.7(4)
C42 C41 C46 F46 175.74(19)
B1 C41 C46 F46 0.9(3)
C42 C41 C46 C45 -2.2(3)
B1 C41 C46 C45 -177.0(2)
